data_7710385
loop_
_publ_author_name
'Mukhopadhyay, Narottam'
'Sengupta, Arunava'
'Vijay, Aswin Kottapurath'
'Lloret, Francesc'
'Mukherjee, Rabindranath'

_publ_section_title
;
 Ni(ii) complexes of a new tetradentate NN&#x2032;N&#x2032;&#x2032;O
 picolinoyl-1,2-phenylenediamide-phenolate redox-active ligand at
 different redox levels
;
_journal_name_full 'Dalton Transactions'
_journal_paper_doi 10.1039/D2DT01043G
_journal_year 2022
_chemical_formula_moiety 'C26 H28 N3 Ni O2, 0.5(C4 H6 N2)'
_chemical_formula_sum 'C28 H31 N4 Ni O2'
_chemical_formula_weight 514.28
_chemical_name_common 1
_chemical_name_systematic '[Ni(L2)]'
_space_group_crystal_system orthorhombic
_space_group_IT_number 62
_space_group_name_Hall '-P 2ac 2n'
_space_group_name_H-M_alt 'P n m a'
_atom_sites_solution_hydrogens mixed
_atom_sites_solution_primary dual
_audit_creation_date 2022-03-30
_audit_creation_method
;
Olex2 1.5
(compiled 2021.12.09 svn.r5202d8cf for OlexSys, GUI svn.r6439)
;
_audit_update_record
;
2022-04-04 deposited with the CCDC.	2022-04-22 downloaded from the CCDC.
;
_cell_angle_alpha 90
_cell_angle_beta 90
_cell_angle_gamma 90
_cell_formula_units_Z 4
_cell_length_a 13.2969(15)
_cell_length_b 6.7069(8)
_cell_length_c 27.780(3)
_cell_measurement_reflns_used 5432
_cell_measurement_temperature 100(2)
_cell_measurement_theta_max 25.76
_cell_measurement_theta_min 2.68
_cell_volume 2477.4(5)
_computing_cell_refinement 'SAINT V8.38A (Bruker, 2018)'
_computing_data_collection 'SAINT V8.38A (Bruker, 2018)'
_computing_data_reduction 'SAINT V8.38A (Bruker, 2018)'
_computing_molecular_graphics 'Olex2 1.5 (Dolomanov et al., 2009)'
_computing_publication_material 'Olex2 1.5 (Dolomanov et al., 2009)'
_computing_structure_refinement 'SHELXL 2018/3 (Sheldrick, 2015)'
_computing_structure_solution 'SHELXT 2018/2 (Sheldrick, 2018)'
_diffrn_ambient_temperature 100
_diffrn_measured_fraction_theta_full 0.997
_diffrn_measured_fraction_theta_max 0.997
_diffrn_measurement_device_type 'Bruker APEX-II CCD'
_diffrn_measurement_method '\f and \w scans'
_diffrn_radiation_type MoK\a
_diffrn_radiation_wavelength 0.71073
_diffrn_reflns_av_R_equivalents 0.0832
_diffrn_reflns_av_unetI/netI 0.0358
_diffrn_reflns_Laue_measured_fraction_full 0.997
_diffrn_reflns_Laue_measured_fraction_max 0.997
_diffrn_reflns_limit_h_max 15
_diffrn_reflns_limit_h_min -15
_diffrn_reflns_limit_k_max 7
_diffrn_reflns_limit_k_min -7
_diffrn_reflns_limit_l_max 33
_diffrn_reflns_limit_l_min -33
_diffrn_reflns_number 29553
_diffrn_reflns_point_group_measured_fraction_full 0.997
_diffrn_reflns_point_group_measured_fraction_max 0.997
_diffrn_reflns_theta_full 25.027
_diffrn_reflns_theta_max 25.027
_diffrn_reflns_theta_min 3.064
_diffrn_source 'micro-focus sealed X-ray tube'
_diffrn_source_current 1.0
_diffrn_source_power 0.05
_diffrn_source_voltage 50.0
_diffrn_standards_number 0
_exptl_absorpt_coefficient_mu 0.816
_exptl_absorpt_correction_T_max 0.7457
_exptl_absorpt_correction_T_min 0.6882
_exptl_absorpt_correction_type empirical
_exptl_absorpt_process_details
;
SADABS-2016/2 (Bruker,2016/2) was used for absorption correction.
wR2(int) was 0.1014 before and 0.0688 after correction.
The Ratio of minimum to maximum transmission is 0.9229.
The \l/2 correction factor is Not present.
;
_exptl_crystal_colour 'metallic dark purple'
_exptl_crystal_colour_lustre metallic
_exptl_crystal_colour_modifier dark
_exptl_crystal_colour_primary purple
_exptl_crystal_density_diffrn 1.379
_exptl_crystal_density_method 'not measured'
_exptl_crystal_description block
_exptl_crystal_F_000 1084
_exptl_crystal_preparation 'Magnetic properties,Magnetic properties'
_exptl_crystal_recrystallization_method 'Re-crystallisation from solvent: CH3CN, CH2Cl2'
_exptl_crystal_size_max 0.2
_exptl_crystal_size_mid 0.1
_exptl_crystal_size_min 0.05
_exptl_transmission_factor_max 0.746
_exptl_transmission_factor_min 0.688
_refine_diff_density_max 0.386
_refine_diff_density_min -0.402
_refine_diff_density_rms 0.060
_refine_ls_extinction_method none
_refine_ls_goodness_of_fit_ref 1.059
_refine_ls_hydrogen_treatment mixed
_refine_ls_matrix_type full
_refine_ls_number_parameters 222
_refine_ls_number_reflns 2380
_refine_ls_number_restraints 0
_refine_ls_restrained_S_all 1.059
_refine_ls_R_factor_all 0.0498
_refine_ls_R_factor_gt 0.0327
_refine_ls_shift/su_max 0.000
_refine_ls_shift/su_mean 0.000
_refine_ls_structure_factor_coef Fsqd
_refine_ls_weighting_details 'w=1/[\s^2^(Fo^2^)+(0.0232P)^2^+2.4559P] where P=(Fo^2^+2Fc^2^)/3'
_refine_ls_weighting_scheme calc
_refine_ls_wR_factor_gt 0.0689
_refine_ls_wR_factor_ref 0.0798
_reflns_Friedel_coverage 0.000
_reflns_number_gt 1897
_reflns_number_total 2380
_reflns_threshold_expression 'I > 2\s(I)'
_cod_data_source_file d2dt01043g2.cif
_cod_data_source_block Complex1
_cod_database_code 7710385
_shelx_shelxl_version_number 2018/3
_shelx_space_group_comment
;
The symmetry employed for this shelxl refinement is uniquely defined
by the following loop, which should always be used as a source of
symmetry information in preference to the above space-group names.
They are only intended as comments.
;
_shelx_estimated_absorpt_t_max 0.960
_shelx_estimated_absorpt_t_min 0.854
_olex2_refinement_description
;
1. Fixed Uiso
 At 1.2 times of:
  All C(H) groups
 At 1.5 times of:
  All C(H,H,H) groups
2. Others
 Fixed Sof: H25A(0.5) H25B(0.5) H25C(0.5)
3.a Aromatic/amide H refined with riding coordinates:
 C16(H16), C8(H8), C14(H14), C11(H11), C9(H9), C4(H4), C1(H1), C10(H10),
 C3(H3), C2(H2)
3.b Idealised Me refined as rotating group:
 C22(H22A,H22B,H22C), C25(H25A,H25B,H25C), C19(H19A,H19B,H19C)
;
_olex2_submission_special_instructions 'No special instructions were received'

loop_
_space_group_symop_operation_xyz
'x, y, z'
'-x+1/2, -y, z+1/2'
'-x, y+1/2, -z'
'x+1/2, -y+1/2, -z+1/2'
'-x, -y, -z'
'x-1/2, y, -z-1/2'
'x, -y-1/2, z'
'-x-1/2, y-1/2, z-1/2'

loop_
_atom_site_label
_atom_site_type_symbol
_atom_site_fract_x
_atom_site_fract_y
_atom_site_fract_z
_atom_site_U_iso_or_equiv
_atom_site_adp_type
_atom_site_occupancy
_atom_site_site_symmetry_order
_atom_site_calc_flag
_atom_site_refinement_flags_posn
_atom_site_refinement_flags_adp
_atom_site_refinement_flags_occupancy
_atom_site_disorder_assembly
_atom_site_disorder_group
Ni1 Ni 0.35345(3) 0.750000 0.49663(2) 0.01595(13) Uani 1 2 d S T P . .
O1 O 0.23166(15) 0.750000 0.52900(7) 0.0183(5) Uani 1 2 d S T P . .
O2 O 0.56525(18) 0.750000 0.39749(8) 0.0299(6) Uani 1 2 d S T P . .
N3 N 0.41488(19) 0.750000 0.55525(9) 0.0166(6) Uani 1 2 d S T P . .
N2 N 0.47966(19) 0.750000 0.47071(9) 0.0176(6) Uani 1 2 d S T P . .
N1 N 0.3085(2) 0.750000 0.43229(9) 0.0187(6) Uani 1 2 d S T P . .
C13 C 0.3487(2) 0.750000 0.59311(11) 0.0146(6) Uani 1 2 d S T P . .
C12 C 0.5197(2) 0.750000 0.55330(12) 0.0175(7) Uani 1 2 d S T P . .
C15 C 0.2909(2) 0.750000 0.67578(11) 0.0176(7) Uani 1 2 d S T P . .
C18 C 0.2463(2) 0.750000 0.57609(11) 0.0148(7) Uani 1 2 d S T P . .
C17 C 0.1665(2) 0.750000 0.60984(11) 0.0145(7) Uani 1 2 d S T P . .
C7 C 0.5565(2) 0.750000 0.50491(12) 0.0196(7) Uani 1 2 d S T P . .
C16 C 0.1908(2) 0.750000 0.65817(11) 0.0155(7) Uani 1 2 d S T P . .
H16 H 0.137408 0.750000 0.680905 0.019 Uiso 1 2 calc R U P . .
C5 C 0.3853(2) 0.750000 0.40008(12) 0.0201(7) Uani 1 2 d S T P . .
C8 C 0.6598(2) 0.750000 0.49582(13) 0.0233(7) Uani 1 2 d S T P . .
H8 H 0.684320 0.750000 0.463690 0.028 Uiso 1 2 calc R U P . .
C14 C 0.3682(2) 0.750000 0.64279(11) 0.0173(7) Uani 1 2 d S T P . .
H14 H 0.435828 0.750000 0.653822 0.021 Uiso 1 2 calc R U P . .
C11 C 0.5890(2) 0.750000 0.59119(13) 0.0218(7) Uani 1 2 d S T P . .
H11 H 0.566006 0.750000 0.623563 0.026 Uiso 1 2 calc R U P . .
C9 C 0.7261(2) 0.750000 0.53430(13) 0.0263(8) Uani 1 2 d S T P . .
H9 H 0.796479 0.750000 0.528280 0.032 Uiso 1 2 calc R U P . .
C23 C 0.0570(2) 0.750000 0.59242(11) 0.0191(7) Uani 1 2 d S T P . .
C24 C 0.3149(3) 0.750000 0.72986(12) 0.0235(8) Uani 1 2 d S T P . .
C6 C 0.4887(2) 0.750000 0.42222(12) 0.0199(7) Uani 1 2 d S T P . .
C4 C 0.3684(3) 0.750000 0.35111(12) 0.0241(8) Uani 1 2 d S T P . .
H4 H 0.423367 0.750000 0.329243 0.029 Uiso 1 2 calc R U P . .
C1 C 0.2135(2) 0.750000 0.41602(11) 0.0207(7) Uani 1 2 d S T P . .
H1 H 0.159653 0.750000 0.438488 0.025 Uiso 1 2 calc R U P . .
C10 C 0.6918(2) 0.750000 0.58141(13) 0.0249(8) Uani 1 2 d S T P . .
H10 H 0.738708 0.750000 0.607212 0.030 Uiso 1 2 calc R U P . .
C22 C 0.03647(17) 0.5623(4) 0.56222(9) 0.0271(6) Uani 1 1 d . . . . .
H22A H 0.084341 0.556164 0.535439 0.041 Uiso 1 1 calc R U . . .
H22B H -0.032230 0.567547 0.549502 0.041 Uiso 1 1 calc R U . . .
H22C H 0.044176 0.443641 0.582460 0.041 Uiso 1 1 calc R U . . .
C3 C 0.2707(3) 0.750000 0.33419(12) 0.0283(8) Uani 1 2 d S T P . .
H3 H 0.257499 0.750000 0.300580 0.034 Uiso 1 2 calc R U P . .
C20 C 0.2202(3) 0.750000 0.76113(13) 0.0329(9) Uani 1 2 d S T P . .
C25 C 0.7702(3) 0.750000 0.35894(12) 0.0259(8) Uani 1 2 d S T P . .
H25A H 0.794721 0.688082 0.388654 0.039 Uiso 0.5 1 calc R U P A -1
H25B H 0.712527 0.674383 0.346704 0.039 Uiso 0.5 1 calc R U P A -1
H25C H 0.749531 0.887534 0.365590 0.039 Uiso 0.5 1 calc R U P A -1
C2 C 0.1920(3) 0.750000 0.36702(12) 0.0255(8) Uani 1 2 d S T P . .
H2 H 0.124305 0.750000 0.356150 0.031 Uiso 1 2 calc R U P . .
C19 C 0.37730(19) 0.9369(4) 0.74191(8) 0.0306(6) Uani 1 1 d . . . . .
H19A H 0.440900 0.932949 0.724115 0.046 Uiso 1 1 calc R U . . .
H19B H 0.391183 0.940172 0.776549 0.046 Uiso 1 1 calc R U . . .
H19C H 0.339507 1.056436 0.732743 0.046 Uiso 1 1 calc R U . . .
C21 C -0.0175(3) 0.750000 0.63425(13) 0.0285(9) Uani 1 2 d S T P . .
C26 C 0.8502(3) 0.750000 0.32303(15) 0.0359(9) Uani 1 2 d S T P . .
N4 N 0.9119(3) 0.750000 0.29460(16) 0.0682(14) Uani 1 2 d S T P . .
H21A H -0.0095(17) 0.870(4) 0.6554(9) 0.031(7) Uiso 1 1 d . . . . .
H20A H 0.1779(18) 0.872(4) 0.7551(9) 0.038(7) Uiso 1 1 d . . . . .
H20B H 0.244(3) 0.750000 0.7959(14) 0.039(11) Uiso 1 2 d S . P . .
H21B H -0.085(3) 0.750000 0.6213(14) 0.047(12) Uiso 1 2 d S . P . .

loop_
_atom_site_aniso_label
_atom_site_aniso_U_11
_atom_site_aniso_U_22
_atom_site_aniso_U_33
_atom_site_aniso_U_23
_atom_site_aniso_U_13
_atom_site_aniso_U_12
Ni1 0.0151(2) 0.0186(2) 0.0141(2) 0.000 0.00206(17) 0.000
O1 0.0164(11) 0.0271(13) 0.0114(11) 0.000 0.0000(9) 0.000
O2 0.0270(13) 0.0369(15) 0.0259(13) 0.000 0.0130(11) 0.000
N3 0.0141(13) 0.0175(14) 0.0183(14) 0.000 0.0007(11) 0.000
N2 0.0183(14) 0.0158(14) 0.0188(14) 0.000 0.0047(12) 0.000
N1 0.0219(14) 0.0160(14) 0.0183(14) 0.000 0.0046(12) 0.000
C13 0.0168(16) 0.0091(14) 0.0178(16) 0.000 0.0007(13) 0.000
C12 0.0170(16) 0.0132(16) 0.0223(17) 0.000 0.0009(14) 0.000
C15 0.0226(18) 0.0132(16) 0.0169(17) 0.000 -0.0021(14) 0.000
C18 0.0190(16) 0.0108(15) 0.0146(16) 0.000 -0.0007(13) 0.000
C17 0.0168(16) 0.0094(15) 0.0174(16) 0.000 -0.0003(13) 0.000
C7 0.0169(16) 0.0133(15) 0.0285(19) 0.000 0.0037(15) 0.000
C16 0.0218(17) 0.0119(15) 0.0128(16) 0.000 0.0025(13) 0.000
C5 0.0261(18) 0.0122(16) 0.0221(18) 0.000 0.0063(14) 0.000
C8 0.0209(17) 0.0170(16) 0.032(2) 0.000 0.0080(16) 0.000
C14 0.0175(17) 0.0170(16) 0.0176(16) 0.000 -0.0043(14) 0.000
C11 0.0213(18) 0.0188(17) 0.0253(18) 0.000 -0.0020(15) 0.000
C9 0.0144(17) 0.0220(19) 0.043(2) 0.000 0.0028(16) 0.000
C23 0.0154(16) 0.0267(18) 0.0152(16) 0.000 -0.0007(13) 0.000
C24 0.0309(19) 0.0245(19) 0.0152(17) 0.000 -0.0043(15) 0.000
C6 0.0240(18) 0.0152(17) 0.0204(17) 0.000 0.0056(15) 0.000
C4 0.036(2) 0.0193(18) 0.0166(17) 0.000 0.0077(15) 0.000
C1 0.0240(18) 0.0214(18) 0.0166(17) 0.000 0.0018(14) 0.000
C10 0.0172(17) 0.0222(18) 0.035(2) 0.000 -0.0039(16) 0.000
C22 0.0194(12) 0.0345(15) 0.0274(13) -0.0047(12) -0.0022(10) -0.0057(11)
C3 0.047(2) 0.0212(19) 0.0165(17) 0.000 -0.0016(17) 0.000
C20 0.040(2) 0.048(3) 0.0104(18) 0.000 -0.0008(16) 0.000
C25 0.0258(19) 0.0259(19) 0.0261(19) 0.000 0.0043(16) 0.000
C2 0.032(2) 0.0232(19) 0.0216(18) 0.000 -0.0033(16) 0.000
C19 0.0437(15) 0.0291(14) 0.0190(13) -0.0029(11) -0.0091(11) -0.0045(12)
C21 0.0184(19) 0.048(3) 0.0192(19) 0.000 0.0039(15) 0.000
C26 0.037(2) 0.0197(19) 0.051(3) 0.000 0.012(2) 0.000
N4 0.072(3) 0.040(2) 0.093(3) 0.000 0.058(3) 0.000

loop_
_atom_type_symbol
_atom_type_description
_atom_type_scat_dispersion_real
_atom_type_scat_dispersion_imag
_atom_type_scat_source
C C 0.0033 0.0016 'International Tables Vol C Tables 4.2.6.8 and 6.1.1.4'
H H 0.0000 0.0000 'International Tables Vol C Tables 4.2.6.8 and 6.1.1.4'
N N 0.0061 0.0033 'International Tables Vol C Tables 4.2.6.8 and 6.1.1.4'
Ni Ni 0.3393 1.1124 'International Tables Vol C Tables 4.2.6.8 and 6.1.1.4'
O O 0.0106 0.0060 'International Tables Vol C Tables 4.2.6.8 and 6.1.1.4'

loop_
_geom_angle_atom_site_label_1
_geom_angle_atom_site_label_2
_geom_angle_atom_site_label_3
_geom_angle
_geom_angle_site_symmetry_1
_geom_angle_site_symmetry_3
_geom_angle_publ_flag
O1 Ni1 N1 100.54(10) . . ?
N3 Ni1 O1 87.59(10) . . ?
N3 Ni1 N2 86.59(11) . . ?
N3 Ni1 N1 171.86(11) . . ?
N2 Ni1 O1 174.18(11) . . ?
N2 Ni1 N1 85.28(12) . . ?
C18 O1 Ni1 110.59(18) . . ?
C13 N3 Ni1 113.5(2) . . ?
C13 N3 C12 132.1(3) . . ?
C12 N3 Ni1 114.4(2) . . ?
C7 N2 Ni1 113.9(2) . . ?
C6 N2 Ni1 118.3(2) . . ?
C6 N2 C7 127.8(3) . . ?
C5 N1 Ni1 112.7(2) . . ?
C1 N1 Ni1 128.2(2) . . ?
C1 N1 C5 119.1(3) . . ?
N3 C13 C18 110.8(3) . . ?
N3 C13 C14 129.4(3) . . ?
C14 C13 C18 119.8(3) . . ?
N3 C12 C7 112.2(3) . . ?
N3 C12 C11 129.0(3) . . ?
C11 C12 C7 118.8(3) . . ?
C16 C15 C24 122.2(3) . . ?
C14 C15 C16 118.1(3) . . ?
C14 C15 C24 119.7(3) . . ?
O1 C18 C13 117.6(3) . . ?
O1 C18 C17 123.0(3) . . ?
C17 C18 C13 119.4(3) . . ?
C18 C17 C23 120.1(3) . . ?
C16 C17 C18 118.0(3) . . ?
C16 C17 C23 121.9(3) . . ?
N2 C7 C12 112.9(3) . . ?
N2 C7 C8 126.7(3) . . ?
C8 C7 C12 120.4(3) . . ?
C15 C16 H16 118.2 . . ?
C17 C16 C15 123.7(3) . . ?
C17 C16 H16 118.2 . . ?
N1 C5 C6 114.7(3) . . ?
N1 C5 C4 121.9(3) . . ?
C4 C5 C6 123.5(3) . . ?
C7 C8 H8 120.4 . . ?
C9 C8 C7 119.1(3) . . ?
C9 C8 H8 120.4 . . ?
C13 C14 H14 119.5 . . ?
C15 C14 C13 121.1(3) . . ?
C15 C14 H14 119.5 . . ?
C12 C11 H11 120.0 . . ?
C10 C11 C12 120.0(3) . . ?
C10 C11 H11 120.0 . . ?
C8 C9 H9 119.4 . . ?
C8 C9 C10 121.3(3) . . ?
C10 C9 H9 119.4 . . ?
C17 C23 C22 109.93(17) . . ?
C17 C23 C22 109.94(17) . 7_575 ?
C22 C23 C22 109.9(3) . 7_575 ?
C21 C23 C17 112.1(3) . . ?
C21 C23 C22 107.44(18) . 7_575 ?
C21 C23 C22 107.44(18) . . ?
C15 C24 C19 108.95(18) . 7_575 ?
C15 C24 C19 108.95(18) . . ?
C20 C24 C15 112.6(3) . . ?
C20 C24 C19 108.66(19) . 7_575 ?
C20 C24 C19 108.66(19) . . ?
C19 C24 C19 109.0(3) 7_575 . ?
O2 C6 N2 129.1(3) . . ?
O2 C6 C5 121.9(3) . . ?
N2 C6 C5 109.0(3) . . ?
C5 C4 H4 120.4 . . ?
C5 C4 C3 119.2(3) . . ?
C3 C4 H4 120.4 . . ?
N1 C1 H1 119.2 . . ?
N1 C1 C2 121.5(3) . . ?
C2 C1 H1 119.2 . . ?
C11 C10 H10 119.8 . . ?
C9 C10 C11 120.5(3) . . ?
C9 C10 H10 119.8 . . ?
C23 C22 H22A 109.5 . . ?
C23 C22 H22B 109.5 . . ?
C23 C22 H22C 109.5 . . ?
H22A C22 H22B 109.5 . . ?
H22A C22 H22C 109.5 . . ?
H22B C22 H22C 109.5 . . ?
C4 C3 H3 120.5 . . ?
C4 C3 C2 119.0(3) . . ?
C2 C3 H3 120.5 . . ?
C24 C20 H20A 111.3(15) . 7_575 ?
C24 C20 H20A 111.3(15) . . ?
C24 C20 H20B 107(2) . . ?
H20A C20 H20A 109(3) . 7_575 ?
H20A C20 H20B 109.3(18) . . ?
H20B C20 H20A 109.3(18) . 7_575 ?
H25A C25 H25B 109.5 . . ?
H25A C25 H25C 109.5 . . ?
H25B C25 H25C 109.5 . . ?
C26 C25 H25A 109.5 . . ?
C26 C25 H25B 109.5 . . ?
C26 C25 H25C 109.5 . . ?
C1 C2 H2 120.4 . . ?
C3 C2 C1 119.3(3) . . ?
C3 C2 H2 120.4 . . ?
C24 C19 H19A 109.5 . . ?
C24 C19 H19B 109.5 . . ?
C24 C19 H19C 109.5 . . ?
H19A C19 H19B 109.5 . . ?
H19A C19 H19C 109.5 . . ?
H19B C19 H19C 109.5 . . ?
C23 C21 H21A 112.1(14) . . ?
C23 C21 H21A 112.1(14) . 7_575 ?
C23 C21 H21B 109(2) . . ?
H21A C21 H21A 107(3) . 7_575 ?
H21A C21 H21B 108.4(18) . . ?
H21B C21 H21A 108.4(18) . 7_575 ?
N4 C26 C25 179.3(5) . . ?

loop_
_geom_bond_atom_site_label_1
_geom_bond_atom_site_label_2
_geom_bond_distance
_geom_bond_site_symmetry_2
_geom_bond_publ_flag
Ni1 O1 1.852(2) . ?
Ni1 N3 1.822(3) . ?
Ni1 N2 1.826(3) . ?
Ni1 N1 1.885(3) . ?
O1 C18 1.323(4) . ?
O2 C6 1.228(4) . ?
N3 C13 1.371(4) . ?
N3 C12 1.395(4) . ?
N2 C7 1.395(4) . ?
N2 C6 1.352(4) . ?
N1 C5 1.358(4) . ?
N1 C1 1.341(4) . ?
C13 C18 1.442(4) . ?
C13 C14 1.404(4) . ?
C12 C7 1.430(4) . ?
C12 C11 1.399(4) . ?
C15 C16 1.418(4) . ?
C15 C14 1.377(4) . ?
C15 C24 1.536(4) . ?
C18 C17 1.416(4) . ?
C17 C16 1.381(4) . ?
C17 C23 1.534(4) . ?
C7 C8 1.397(4) . ?
C16 H16 0.9500 . ?
C5 C6 1.506(5) . ?
C5 C4 1.379(4) . ?
C8 H8 0.9500 . ?
C8 C9 1.386(5) . ?
C14 H14 0.9500 . ?
C11 H11 0.9500 . ?
C11 C10 1.394(5) . ?
C9 H9 0.9500 . ?
C9 C10 1.386(5) . ?
C23 C22 1.537(3) 7_575 ?
C23 C22 1.537(3) . ?
C23 C21 1.527(5) . ?
C24 C20 1.530(5) . ?
C24 C19 1.540(3) 7_575 ?
C24 C19 1.540(3) . ?
C4 H4 0.9500 . ?
C4 C3 1.382(5) . ?
C1 H1 0.9500 . ?
C1 C2 1.391(4) . ?
C10 H10 0.9500 . ?
C22 H22A 0.9800 . ?
C22 H22B 0.9800 . ?
C22 H22C 0.9800 . ?
C3 H3 0.9500 . ?
C3 C2 1.387(5) . ?
C20 H20A 1.01(2) . ?
C20 H20A 1.01(2) 7_575 ?
C20 H20B 1.01(4) . ?
C25 H25A 0.9800 . ?
C25 H25B 0.9800 . ?
C25 H25C 0.9800 . ?
C25 C26 1.458(5) . ?
C2 H2 0.9500 . ?
C19 H19A 0.9800 . ?
C19 H19B 0.9800 . ?
C19 H19C 0.9800 . ?
C21 H21A 1.00(3) . ?
C21 H21A 1.00(2) 7_575 ?
C21 H21B 0.97(4) . ?
C26 N4 1.139(5) . ?

loop_
_geom_torsion_atom_site_label_1
_geom_torsion_atom_site_label_2
_geom_torsion_atom_site_label_3
_geom_torsion_atom_site_label_4
_geom_torsion
_geom_torsion_site_symmetry_1
_geom_torsion_site_symmetry_2
_geom_torsion_site_symmetry_3
_geom_torsion_site_symmetry_4
_geom_torsion_publ_flag
Ni1 O1 C18 C13 0.000(1) . . . . ?
Ni1 O1 C18 C17 180.000(1) . . . . ?
Ni1 N3 C13 C18 0.000(1) . . . . ?
Ni1 N3 C13 C14 180.000(1) . . . . ?
Ni1 N3 C12 C7 0.000(1) . . . . ?
Ni1 N3 C12 C11 180.000(1) . . . . ?
Ni1 N2 C7 C12 0.000(1) . . . . ?
Ni1 N2 C7 C8 180.000(1) . . . . ?
Ni1 N2 C6 O2 180.000(1) . . . . ?
Ni1 N2 C6 C5 0.000(1) . . . . ?
Ni1 N1 C5 C6 0.000(1) . . . . ?
Ni1 N1 C5 C4 180.000(1) . . . . ?
Ni1 N1 C1 C2 180.000(1) . . . . ?
O1 Ni1 N3 C13 0.000(1) . . . . ?
O1 Ni1 N3 C12 180.000(1) . . . . ?
O1 Ni1 N1 C5 180.000(1) . . . . ?
O1 Ni1 N1 C1 0.000(1) . . . . ?
O1 C18 C17 C16 180.000(1) . . . . ?
O1 C18 C17 C23 0.000(1) . . . . ?
N3 Ni1 O1 C18 0.000(1) . . . . ?
N3 Ni1 N2 C7 0.000(1) . . . . ?
N3 Ni1 N2 C6 180.000(1) . . . . ?
N3 C13 C18 O1 0.000(1) . . . . ?
N3 C13 C18 C17 180.000(1) . . . . ?
N3 C13 C14 C15 180.000(1) . . . . ?
N3 C12 C7 N2 0.000(1) . . . . ?
N3 C12 C7 C8 180.000(1) . . . . ?
N3 C12 C11 C10 180.000(1) . . . . ?
N2 Ni1 N3 C13 180.000(1) . . . . ?
N2 Ni1 N3 C12 0.000(1) . . . . ?
N2 Ni1 N1 C5 0.000(1) . . . . ?
N2 Ni1 N1 C1 180.000(1) . . . . ?
N2 C7 C8 C9 180.000(1) . . . . ?
N1 Ni1 O1 C18 180.000(1) . . . . ?
N1 Ni1 N2 C7 180.000(1) . . . . ?
N1 Ni1 N2 C6 0.000(1) . . . . ?
N1 C5 C6 O2 180.000(1) . . . . ?
N1 C5 C6 N2 0.000(1) . . . . ?
N1 C5 C4 C3 0.000(1) . . . . ?
N1 C1 C2 C3 0.000(1) . . . . ?
C13 N3 C12 C7 180.000(1) . . . . ?
C13 N3 C12 C11 0.000(1) . . . . ?
C13 C18 C17 C16 0.000(1) . . . . ?
C13 C18 C17 C23 180.000(1) . . . . ?
C12 N3 C13 C18 180.000(1) . . . . ?
C12 N3 C13 C14 0.000(1) . . . . ?
C12 C7 C8 C9 0.000(1) . . . . ?
C12 C11 C10 C9 0.000(1) . . . . ?
C18 C13 C14 C15 0.000(1) . . . . ?
C18 C17 C16 C15 0.000(1) . . . . ?
C18 C17 C23 C22 -60.57(18) . . . 7_575 ?
C18 C17 C23 C22 60.58(18) . . . . ?
C18 C17 C23 C21 180.000(1) . . . . ?
C7 N2 C6 O2 0.000(1) . . . . ?
C7 N2 C6 C5 180.000(1) . . . . ?
C7 C12 C11 C10 0.000(1) . . . . ?
C7 C8 C9 C10 0.000(1) . . . . ?
C16 C15 C14 C13 0.000(1) . . . . ?
C16 C15 C24 C20 0.000(1) . . . . ?
C16 C15 C24 C19 120.61(19) . . . 7_575 ?
C16 C15 C24 C19 -120.61(19) . . . . ?
C16 C17 C23 C22 -119.42(18) . . . . ?
C16 C17 C23 C22 119.43(18) . . . 7_575 ?
C16 C17 C23 C21 0.000(1) . . . . ?
C5 N1 C1 C2 0.000(1) . . . . ?
C5 C4 C3 C2 0.000(1) . . . . ?
C8 C9 C10 C11 0.000(1) . . . . ?
C14 C13 C18 O1 180.000(1) . . . . ?
C14 C13 C18 C17 0.000(1) . . . . ?
C14 C15 C16 C17 0.000(1) . . . . ?
C14 C15 C24 C20 180.000(1) . . . . ?
C14 C15 C24 C19 -59.39(19) . . . 7_575 ?
C14 C15 C24 C19 59.39(19) . . . . ?
C11 C12 C7 N2 180.000(1) . . . . ?
C11 C12 C7 C8 0.000(1) . . . . ?
C23 C17 C16 C15 180.000(1) . . . . ?
C24 C15 C16 C17 180.000(1) . . . . ?
C24 C15 C14 C13 180.000(1) . . . . ?
C6 N2 C7 C12 180.000(1) . . . . ?
C6 N2 C7 C8 0.000(1) . . . . ?
C6 C5 C4 C3 180.000(1) . . . . ?
C4 C5 C6 O2 0.000(1) . . . . ?
C4 C5 C6 N2 180.000(1) . . . . ?
C4 C3 C2 C1 0.000(1) . . . . ?
C1 N1 C5 C6 180.000(1) . . . . ?
C1 N1 C5 C4 0.000(1) . . . . ?
